data_4515058
loop_
_publ_author_name
'Ibrahim, Hamada Mohamed'
'Behbehani, Haider'
'Mostafa, Noha S.'

_publ_section_title
;
 Scalable Sonochemical Synthetic Strategy for
 Pyrazolo[1,5-<i>a</i>]pyridine Derivatives: First Catalyst-Free Concerted
 [3 + 2] Cycloaddition of Alkyne and Alkene Derivatives to
 2-Imino-1<i>H</i>-pyridin-1-amines.
;
_journal_issue 4
_journal_name_full 'ACS omega'
_journal_page_first 7182
_journal_page_last 7193
_journal_paper_doi 10.1021/acsomega.9b00562
_journal_volume 4
_journal_year 2019
_chemical_formula_moiety 'C20 H17 N5 O6'
_chemical_formula_sum 'C20 H17 N5 O6'
_chemical_formula_weight 423.38
_space_group_IT_number 14
_space_group_name_Hall '-P 2ybc'
_space_group_name_H-M_alt 'P 1 21/c 1'
_symmetry_cell_setting monoclinic
_symmetry_Int_Tables_number 14
_symmetry_space_group_name_Hall '-P 2ybc'
_symmetry_space_group_name_H-M 'P 1 21/c 1'
_atom_sites_solution_hydrogens geom
_atom_sites_solution_primary direct
_atom_sites_solution_secondary difmap
_cell_angle_alpha 90.0000
_cell_angle_beta 97.882(6)
_cell_angle_gamma 90.0000
_cell_formula_units_Z 4
_cell_length_a 14.5029(11)
_cell_length_b 19.4679(18)
_cell_length_c 7.1357(7)
_cell_measurement_reflns_used 4524
_cell_measurement_temperature 293
_cell_measurement_theta_max 25.29
_cell_measurement_theta_min 3.02
_cell_volume 1995.7(3)
_computing_cell_refinement 'CrystalClear-SM Expert 2.0 r4'
_computing_data_collection 'CrystalClear-SM Expert 2.0 r4 (Rigaku, 2009)'
_computing_data_reduction 'CrystalClear-SM Expert 2.0 r4'
_computing_molecular_graphics 'CrystalStructure 4.0'
_computing_publication_material 'CrystalStructure 4.0 (Rigaku, 2010)'
_computing_structure_refinement 'SHELXL97 (Sheldrick, 2008)'
_computing_structure_solution 'Il Milione (Burla, et al., 2007)'
_diffrn_ambient_temperature 293
_diffrn_detector_area_resol_mean 10.000
_diffrn_measured_fraction_theta_full 0.987
_diffrn_measured_fraction_theta_max 0.987
_diffrn_measurement_device_type 'Rigaku R-AXIS RAPID'
_diffrn_measurement_method \w
_diffrn_radiation_type 'Mo K\a'
_diffrn_radiation_wavelength 0.71075
_diffrn_reflns_av_R_equivalents 0.0924
_diffrn_reflns_limit_h_max 17
_diffrn_reflns_limit_h_min -17
_diffrn_reflns_limit_k_max 23
_diffrn_reflns_limit_k_min -23
_diffrn_reflns_limit_l_max 8
_diffrn_reflns_limit_l_min -8
_diffrn_reflns_number 11313
_diffrn_reflns_theta_full 25.32
_diffrn_reflns_theta_max 25.32
_diffrn_standards_number 0
_exptl_absorpt_coefficient_mu 0.107
_exptl_absorpt_correction_T_max 0.989
_exptl_absorpt_correction_T_min 0.594
_exptl_absorpt_correction_type multi-scan
_exptl_absorpt_process_details 'ABSCOR (Rigaku, 1995)'
_exptl_crystal_colour Yellow
_exptl_crystal_density_diffrn 1.409
_exptl_crystal_density_method 'not measured'
_exptl_crystal_description Block
_exptl_crystal_F_000 880.00
_exptl_crystal_size_max 0.150
_exptl_crystal_size_mid 0.150
_exptl_crystal_size_min 0.100
_refine_diff_density_max 0.580
_refine_diff_density_min -0.690
_refine_ls_extinction_method none
_refine_ls_goodness_of_fit_ref 0.984
_refine_ls_hydrogen_treatment constr
_refine_ls_number_parameters 282
_refine_ls_number_reflns 3596
_refine_ls_number_restraints 30
_refine_ls_R_factor_gt 0.0822
_refine_ls_shift/su_max 0.000
_refine_ls_structure_factor_coef Fsqd
_refine_ls_weighting_details 'w = 1/[\s^2^(Fo^2^)+(0.1490P)^2^+0.0000P] where P=(Fo^2^+2Fc^2^)/3'
_refine_ls_weighting_scheme calc
_refine_ls_wR_factor_ref 0.2807
_reflns_number_gt 1443
_reflns_number_total 3596
_reflns_threshold_expression F^2^>2.0\s(F^2^)
_cod_data_source_file ao9b00562_si_005.cif
_cod_data_source_block User-defined
_cod_database_code 4515058

loop_
_symmetry_equiv_pos_site_id
_symmetry_equiv_pos_as_xyz
1 +X,+Y,+Z
2 -X,1/2+Y,1/2-Z
3 -X,-Y,-Z
4 +X,1/2-Y,1/2+Z

loop_
_atom_site_label
_atom_site_type_symbol
_atom_site_fract_x
_atom_site_fract_y
_atom_site_fract_z
_atom_site_U_iso_or_equiv
_atom_site_adp_type
_atom_site_occupancy
_atom_site_symmetry_multiplicity
_atom_site_calc_flag
_atom_site_refinement_flags
O1 O 0.6819(4) 0.0074(3) 0.4380(10) 0.116(2) Uani 1.0 4 d .
O2 O 0.6033(3) 0.0726(4) 0.2157(8) 0.1248(18) Uani 1.0 4 d .
O3 O 0.8914(3) 0.19517(19) 0.5285(6) 0.0716(13) Uani 1.0 4 d .
O4 O 0.7469(3) 0.15527(19) 0.5315(6) 0.0670(12) Uani 1.0 4 d .
O5 O 1.3663(3) 0.3460(3) 0.0295(9) 0.113(2) Uani 1.0 4 d .
O6 O 1.4280(3) 0.2576(3) -0.0783(9) 0.109(2) Uani 1.0 4 d .
N1 N 0.7809(3) 0.0386(2) 0.0615(8) 0.0566(13) Uani 1.0 4 d .
N2 N 0.8635(3) 0.06944(19) 0.0339(7) 0.0499(12) Uani 1.0 4 d .
N3 N 0.8659(3) 0.0093(2) -0.2436(7) 0.0606(13) Uani 1.0 4 d .
N4 N 1.0714(3) 0.0602(3) -0.4197(8) 0.0676(15) Uani 1.0 4 d .
N5 N 1.3630(4) 0.2870(3) -0.0217(9) 0.0784(16) Uani 1.0 4 d .
C1 C 0.7607(4) 0.0673(3) 0.2201(9) 0.0546(15) Uani 1.0 4 d .
C2 C 0.8276(4) 0.1163(3) 0.2948(8) 0.0491(13) Uani 1.0 4 d .
C3 C 0.8936(4) 0.1169(3) 0.1727(8) 0.0470(13) Uani 1.0 4 d .
C4 C 0.9776(4) 0.1520(3) 0.1588(9) 0.0530(14) Uani 1.0 4 d .
C5 C 1.0264(3) 0.1383(3) 0.0139(8) 0.0484(13) Uani 1.0 4 d .
C6 C 0.9923(3) 0.0882(3) -0.1242(8) 0.0485(14) Uani 1.0 4 d .
C7 C 0.9074(4) 0.0544(3) -0.1186(8) 0.0474(13) Uani 1.0 4 d .
C8 C 0.6793(5) 0.0431(6) 0.3001(13) 0.104(2) Uani 1.0 4 d .
C9 C 0.5202(5) 0.0571(6) 0.3110(13) 0.144(3) Uani 1.0 4 d .
C10 C 0.4402(5) 0.0527(6) 0.1694(13) 0.159(5) Uani 1.0 4 d .
C11 C 0.8273(4) 0.1591(3) 0.4614(9) 0.0526(14) Uani 1.0 4 d .
C12 C 0.7360(4) 0.1965(3) 0.6966(9) 0.0703(17) Uani 1.0 4 d .
C13 C 0.6442(5) 0.1806(4) 0.7533(12) 0.109(3) Uani 1.0 4 d .
C14 C 1.1146(3) 0.1756(3) 0.0013(8) 0.0482(13) Uani 1.0 4 d .
C15 C 1.1169(4) 0.2474(3) 0.0291(8) 0.0527(14) Uani 1.0 4 d .
C16 C 1.1976(4) 0.2841(3) 0.0197(8) 0.0567(15) Uani 1.0 4 d .
C17 C 1.2759(4) 0.2487(3) -0.0127(8) 0.0580(15) Uani 1.0 4 d .
C18 C 1.2765(4) 0.1791(3) -0.0417(9) 0.0611(16) Uani 1.0 4 d .
C19 C 1.1956(4) 0.1428(3) -0.0316(8) 0.0561(15) Uani 1.0 4 d .
C20 C 1.0381(4) 0.0741(3) -0.2867(10) 0.0562(15) Uani 1.0 4 d .
H3A H 0.8137 -0.0089 -0.2261 0.0727 Uiso 1.0 4 calc R
H3B H 0.8913 -0.0015 -0.3415 0.0727 Uiso 1.0 4 calc R
H4 H 0.9995 0.1847 0.2493 0.0636 Uiso 1.0 4 calc R
H9A H 0.5291 0.0141 0.3794 0.1731 Uiso 1.0 4 calc R
H9B H 0.5114 0.0932 0.4007 0.1731 Uiso 1.0 4 calc R
H10A H 0.4453 0.0128 0.0926 0.1908 Uiso 1.0 4 calc R
H10B H 0.4366 0.0930 0.0914 0.1908 Uiso 1.0 4 calc R
H10C H 0.3850 0.0493 0.2294 0.1908 Uiso 1.0 4 calc R
H12A H 0.7398 0.2449 0.6668 0.0843 Uiso 1.0 4 calc R
H12B H 0.7851 0.1858 0.7990 0.0843 Uiso 1.0 4 calc R
H13A H 0.6335 0.2096 0.8569 0.1304 Uiso 1.0 4 calc R
H13B H 0.6428 0.1334 0.7917 0.1304 Uiso 1.0 4 calc R
H13C H 0.5964 0.1884 0.6483 0.1304 Uiso 1.0 4 calc R
H15 H 1.0636 0.2702 0.0541 0.0632 Uiso 1.0 4 calc R
H16 H 1.1990 0.3316 0.0348 0.0680 Uiso 1.0 4 calc R
H18 H 1.3302 0.1570 -0.0674 0.0733 Uiso 1.0 4 calc R
H19 H 1.1955 0.0953 -0.0472 0.0673 Uiso 1.0 4 calc R

loop_
_atom_site_aniso_label
_atom_site_aniso_U_11
_atom_site_aniso_U_22
_atom_site_aniso_U_33
_atom_site_aniso_U_12
_atom_site_aniso_U_13
_atom_site_aniso_U_23
O1 0.117(4) 0.122(5) 0.123(6) -0.027(4) 0.061(4) -0.007(4)
O2 0.063(2) 0.226(5) 0.090(4) -0.010(3) 0.028(2) -0.023(4)
O3 0.073(3) 0.079(3) 0.066(4) -0.014(2) 0.019(2) -0.022(3)
O4 0.067(3) 0.076(3) 0.061(3) -0.0028(19) 0.022(2) -0.020(3)
O5 0.109(4) 0.091(4) 0.147(6) -0.039(3) 0.048(4) -0.020(4)
O6 0.070(3) 0.113(4) 0.154(6) -0.016(3) 0.048(4) -0.023(4)
N1 0.051(3) 0.059(3) 0.062(4) 0.000(2) 0.015(3) -0.008(3)
N2 0.052(3) 0.049(3) 0.051(4) 0.0036(19) 0.015(2) -0.002(3)
N3 0.064(3) 0.067(3) 0.051(4) -0.009(2) 0.009(3) -0.016(3)
N4 0.064(3) 0.076(4) 0.067(5) -0.006(3) 0.024(3) -0.017(3)
N5 0.075(4) 0.082(4) 0.082(5) -0.020(3) 0.022(3) -0.009(4)
C1 0.057(3) 0.050(3) 0.057(5) 0.005(3) 0.012(3) -0.007(3)
C2 0.052(3) 0.054(3) 0.044(4) 0.003(3) 0.013(3) -0.005(3)
C3 0.058(3) 0.046(3) 0.037(4) 0.003(3) 0.009(3) -0.005(3)
C4 0.058(3) 0.053(3) 0.048(4) -0.000(3) 0.008(3) -0.007(3)
C5 0.051(3) 0.048(3) 0.047(4) 0.003(3) 0.008(3) -0.001(3)
C6 0.052(3) 0.052(3) 0.042(4) 0.004(3) 0.008(3) -0.002(3)
C7 0.051(3) 0.046(3) 0.046(4) 0.008(3) 0.011(3) 0.001(3)
C8 0.057(3) 0.190(6) 0.071(5) -0.021(4) 0.029(3) -0.037(4)
C9 0.073(3) 0.259(6) 0.109(5) -0.011(4) 0.040(3) -0.015(5)
C10 0.073(5) 0.259(11) 0.147(10) -0.003(6) 0.025(4) -0.033(9)
C11 0.052(3) 0.057(4) 0.051(4) 0.001(3) 0.016(3) 0.002(3)
C12 0.085(4) 0.079(4) 0.048(5) 0.006(3) 0.017(3) -0.017(4)
C13 0.104(5) 0.147(7) 0.083(7) -0.013(5) 0.044(5) -0.034(5)
C14 0.056(3) 0.050(3) 0.039(4) -0.003(3) 0.006(3) -0.002(3)
C15 0.061(3) 0.055(4) 0.042(4) -0.000(3) 0.010(3) 0.001(3)
C16 0.069(4) 0.051(3) 0.051(4) -0.005(3) 0.013(3) -0.004(3)
C17 0.059(3) 0.069(4) 0.047(4) -0.012(3) 0.012(3) 0.000(3)
C18 0.058(3) 0.065(4) 0.063(5) -0.001(3) 0.015(3) 0.002(3)
C19 0.061(3) 0.056(3) 0.053(4) 0.004(3) 0.014(3) -0.000(3)
C20 0.055(3) 0.054(4) 0.058(5) -0.001(3) 0.003(3) -0.002(3)

loop_
_atom_type_symbol
_atom_type_description
_atom_type_scat_dispersion_real
_atom_type_scat_dispersion_imag
_atom_type_scat_source
C C 0.0033 0.0016
;
International Tables for Crystallography
(1992, Vol. C, Tables 4.2.6.8 and 6.1.1.4)
;
H H 0.0000 0.0000
;
International Tables for Crystallography
(1992, Vol. C, Table 6.1.1.4)
;
N N 0.0061 0.0033
;
International Tables for Crystallography
(1992, Vol. C, Tables 4.2.6.8 and 6.1.1.4)
;
O O 0.0106 0.0060
;
International Tables for Crystallography
(1992, Vol. C, Tables 4.2.6.8 and 6.1.1.4)
;

loop_
_geom_angle_atom_site_label_1
_geom_angle_atom_site_label_2
_geom_angle_atom_site_label_3
_geom_angle
_geom_angle_publ_flag
C8 O2 C9 112.5(7) yes
C11 O4 C12 118.2(4) yes
N2 N1 C1 103.6(4) yes
N1 N2 C3 112.6(5) yes
N1 N2 C7 122.0(4) yes
C3 N2 C7 125.4(4) yes
O5 N5 O6 123.2(6) yes
O5 N5 C17 117.9(6) yes
O6 N5 C17 118.8(6) yes
N1 C1 C2 112.6(5) yes
N1 C1 C8 118.8(6) yes
C2 C1 C8 128.5(6) yes
C1 C2 C3 105.6(5) yes
C1 C2 C11 128.2(5) yes
C3 C2 C11 126.3(5) yes
N2 C3 C2 105.6(4) yes
N2 C3 C4 117.7(5) yes
C2 C3 C4 136.7(5) yes
C3 C4 C5 120.2(5) yes
C4 C5 C6 119.5(5) yes
C4 C5 C14 119.6(5) yes
C6 C5 C14 120.9(5) yes
C5 C6 C7 121.7(5) yes
C5 C6 C20 122.1(5) yes
C7 C6 C20 116.0(5) yes
N2 C7 N3 117.2(5) yes
N2 C7 C6 115.4(5) yes
N3 C7 C6 127.4(6) yes
O1 C8 O2 123.9(8) yes
O1 C8 C1 124.9(7) yes
O2 C8 C1 110.7(8) yes
O2 C9 C10 108.5(7) yes
O3 C11 O4 123.2(6) yes
O3 C11 C2 124.7(6) yes
O4 C11 C2 112.1(5) yes
O4 C12 C13 108.0(5) yes
C5 C14 C15 118.6(5) yes
C5 C14 C19 122.9(5) yes
C15 C14 C19 118.4(5) yes
C14 C15 C16 120.6(5) yes
C15 C16 C17 118.2(5) yes
N5 C17 C16 119.0(5) yes
N5 C17 C18 118.0(5) yes
C16 C17 C18 123.0(5) yes
C17 C18 C19 118.4(5) yes
C14 C19 C18 121.3(5) yes
N4 C20 C6 176.4(6) yes
C7 N3 H3A 119.992 no
C7 N3 H3B 120.001 no
H3A N3 H3B 120.007 no
C3 C4 H4 119.901 no
C5 C4 H4 119.895 no
O2 C9 H9A 109.999 no
O2 C9 H9B 109.995 no
C10 C9 H9A 109.996 no
C10 C9 H9B 109.997 no
H9A C9 H9B 108.365 no
C9 C10 H10A 109.464 no
C9 C10 H10B 109.474 no
C9 C10 H10C 109.467 no
H10A C10 H10B 109.472 no
H10A C10 H10C 109.475 no
H10B C10 H10C 109.475 no
O4 C12 H12A 110.093 no
O4 C12 H12B 110.097 no
C13 C12 H12A 110.099 no
C13 C12 H12B 110.101 no
H12A C12 H12B 108.418 no
C12 C13 H13A 109.478 no
C12 C13 H13B 109.471 no
C12 C13 H13C 109.475 no
H13A C13 H13B 109.465 no
H13A C13 H13C 109.470 no
H13B C13 H13C 109.468 no
C14 C15 H15 119.687 no
C16 C15 H15 119.684 no
C15 C16 H16 120.884 no
C17 C16 H16 120.874 no
C17 C18 H18 120.796 no
C19 C18 H18 120.817 no
C14 C19 H19 119.363 no
C18 C19 H19 119.362 no

loop_
_geom_bond_atom_site_label_1
_geom_bond_atom_site_label_2
_geom_bond_distance
_geom_bond_publ_flag
O1 C8 1.201(12) yes
O2 C8 1.313(9) yes
O2 C9 1.493(10) yes
O3 C11 1.210(6) yes
O4 C11 1.331(7) yes
O4 C12 1.451(8) yes
O5 N5 1.203(8) yes
O6 N5 1.219(8) yes
N1 N2 1.379(6) yes
N1 C1 1.331(8) yes
N2 C3 1.381(7) yes
N2 C7 1.365(8) yes
N3 C7 1.335(7) yes
N4 C20 1.154(9) yes
N5 C17 1.477(8) yes
C1 C2 1.411(7) yes
C1 C8 1.458(10) yes
C2 C3 1.381(8) yes
C2 C11 1.453(8) yes
C3 C4 1.412(7) yes
C4 C5 1.358(8) yes
C5 C6 1.427(7) yes
C5 C14 1.483(7) yes
C6 C7 1.400(7) yes
C6 C20 1.441(9) yes
C9 C10 1.433(11) yes
C12 C13 1.478(10) yes
C14 C15 1.413(7) yes
C14 C19 1.385(7) yes
C15 C16 1.380(7) yes
C16 C17 1.375(8) yes
C17 C18 1.369(8) yes
C18 C19 1.381(8) yes
N3 H3A 0.860 no
N3 H3B 0.860 no
C4 H4 0.930 no
C9 H9A 0.970 no
C9 H9B 0.970 no
C10 H10A 0.960 no
C10 H10B 0.960 no
C10 H10C 0.960 no
C12 H12A 0.970 no
C12 H12B 0.970 no
C13 H13A 0.960 no
C13 H13B 0.960 no
C13 H13C 0.960 no
C15 H15 0.930 no
C16 H16 0.930 no
C18 H18 0.930 no
C19 H19 0.930 no

loop_
_geom_contact_atom_site_label_1
_geom_contact_atom_site_label_2
_geom_contact_distance
_geom_contact_publ_flag
_geom_contact_site_symmetry_2
O1 O4 3.074(7) no .
O1 N1 3.272(9) no .
O1 C2 3.254(8) no .
O1 C9 2.583(9) no .
O2 O4 3.275(7) no .
O2 N1 3.010(7) no .
O2 C2 3.335(7) no .
O3 C3 2.965(7) no .
O3 C4 3.183(8) no .
O3 C12 2.693(8) no .
O4 C1 2.834(7) no .
O4 C8 2.831(10) no .
O5 C16 2.720(7) no .
O5 C18 3.510(8) no .
O6 C16 3.545(7) no .
O6 C18 2.718(7) no .
N1 N3 2.706(7) no .
N1 C4 3.599(6) no .
N2 C5 2.737(6) no .
N2 C8 3.522(10) no .
N3 N4 3.532(7) no .
N3 C20 2.853(7) no .
N4 C5 3.587(8) no .
N4 C7 3.419(8) no .
N4 C19 3.483(8) no .
C1 C7 3.442(8) no .
C2 C7 3.526(8) no .
C3 C6 2.771(8) no .
C4 C7 2.831(8) no .
C4 C11 3.274(9) no .
C4 C15 2.984(8) no .
C6 C19 3.119(7) no .
C8 C10 3.470(10) no .
C8 C11 3.218(10) no .
C14 C17 2.751(7) no .
C14 C20 2.954(8) no .
C15 C18 2.775(8) no .
C16 C19 2.776(8) no .
C19 C20 3.029(8) no .
O1 O5 3.235(8) no 2_745
O1 N3 3.260(7) no 1_556
O3 C4 3.310(6) no 4_555
O3 C6 3.410(7) no 1_556
O3 C15 3.456(7) no 4_555
O3 C20 3.325(7) no 1_556
O4 N3 3.588(6) no 1_556
O5 O1 3.235(8) no 2_755
O5 O6 3.466(8) no 4_555
O5 C9 3.453(11) no 4_654
O5 C10 3.520(12) no 4_654
O5 C18 3.520(9) no 4_555
O6 O5 3.466(8) no 4_554
O6 O6 3.580(9) no 4_554
O6 O6 3.580(9) no 4_555
O6 N5 3.292(9) no 4_554
O6 C17 3.552(8) no 4_554
N1 C19 3.556(7) no 3_755
N2 C20 3.520(7) no 3_755
N3 O1 3.260(7) no 1_554
N3 O4 3.588(6) no 1_554
N3 N4 3.005(8) no 3_754
N3 C5 3.561(7) no 3_755
N3 C11 3.596(7) no 1_554
N4 N3 3.005(8) no 3_754
N4 N4 3.232(7) no 3_754
N4 C16 3.597(7) no 4_554
N4 C20 3.583(8) no 3_754
N5 O6 3.292(9) no 4_555
C4 O3 3.310(6) no 4_554
C5 N3 3.561(7) no 3_755
C6 O3 3.410(7) no 1_554
C6 C7 3.483(7) no 3_755
C7 C6 3.483(7) no 3_755
C9 O5 3.453(11) no 4_455
C10 O5 3.520(12) no 4_455
C11 N3 3.596(7) no 1_556
C11 C12 3.541(8) no 4_554
C12 C11 3.541(8) no 4_555
C15 O3 3.456(7) no 4_554
C15 C15 3.569(8) no 4_554
C15 C15 3.569(8) no 4_555
C15 C16 3.588(8) no 4_555
C16 N4 3.597(7) no 4_555
C16 C15 3.588(8) no 4_554
C16 C17 3.434(8) no 4_555
C16 C18 3.262(8) no 4_555
C16 C19 3.508(8) no 4_555
C17 O6 3.552(8) no 4_555
C17 C16 3.434(8) no 4_554
C17 C17 3.568(8) no 4_554
C17 C17 3.568(8) no 4_555
C18 O5 3.520(9) no 4_554
C18 C16 3.262(8) no 4_554
C19 N1 3.556(7) no 3_755
C19 C16 3.508(8) no 4_554
C20 O3 3.325(7) no 1_554
C20 N2 3.520(7) no 3_755
C20 N4 3.583(8) no 3_754
O1 H9A 2.2009 no .
O1 H9B 2.9651 no .
O2 H10A 2.6128 no .
O2 H10B 2.4900 no .
O2 H10C 3.2125 no .
O3 H4 2.7069 no .
O3 H12A 2.7084 no .
O3 H12B 2.6367 no .
O4 H13A 3.2040 no .
O4 H13B 2.5851 no .
O4 H13C 2.5247 no .
O5 H16 2.4487 no .
O6 H18 2.4266 no .
N1 H3A 2.3585 no .
N1 H3B 3.5648 no .
N2 H3A 2.4339 no .
N2 H3B 3.0892 no .
N2 H4 3.2329 no .
N4 H3B 2.9963 no .
N4 H19 3.0757 no .
N5 H16 2.6145 no .
N5 H18 2.5889 no .
C2 H4 2.8839 no .
C4 H15 2.7689 no .
C5 H15 2.6314 no .
C5 H19 2.6833 no .
C6 H3A 3.2079 no .
C6 H3B 2.6414 no .
C6 H4 3.2503 no .
C6 H19 2.9272 no .
C8 H9A 2.3915 no .
C8 H9B 2.8062 no .
C8 H10A 3.5611 no .
C9 H13C 3.5791 no .
C11 H4 3.1324 no .
C11 H12A 2.6560 no .
C11 H12B 2.6180 no .
C13 H9B 3.4060 no .
C14 H4 2.6005 no .
C14 H16 3.2710 no .
C14 H18 3.2507 no .
C15 H4 2.7562 no .
C15 H19 3.2458 no .
C16 H18 3.2467 no .
C17 H15 3.2071 no .
C17 H19 3.2013 no .
C18 H16 3.2464 no .
C19 H15 3.2437 no .
C20 H3B 2.5745 no .
C20 H19 2.6892 no .
H4 H15 2.4364 no .
H9A H10A 2.2329 no .
H9A H10B 2.7624 no .
H9A H10C 2.3176 no .
H9B H10A 2.7620 no .
H9B H10B 2.3218 no .
H9B H10C 2.2293 no .
H9B H13B 3.2510 no .
H9B H13C 2.7340 no .
H12A H13A 2.2938 no .
H12A H13B 2.7993 no .
H12A H13C 2.3406 no .
H12B H13A 2.3377 no .
H12B H13B 2.2964 no .
H12B H13C 2.7995 no .
H15 H16 2.3182 no .
H18 H19 2.3132 no .
O1 H3A 2.8716 no 1_556
O1 H3B 3.2286 no 1_556
O1 H9A 3.5118 no 3_656
O1 H10C 2.9027 no 3_656
O2 H10A 2.7694 no 3_655
O2 H13B 3.3701 no 1_554
O3 H4 3.1204 no 4_555
O3 H12A 3.3614 no 4_554
O3 H12B 3.1204 no 4_554
O3 H15 2.5691 no 4_555
O4 H12A 3.2383 no 4_554
O4 H12B 3.5893 no 4_554
O4 H13A 3.2574 no 4_554
O5 H9B 2.6842 no 4_654
O5 H10C 2.9952 no 4_654
O5 H13C 3.3953 no 4_654
O5 H18 2.9938 no 4_555
O6 H9B 3.1571 no 4_654
O6 H10B 3.4215 no 1_655
O6 H13A 3.2166 no 1_654
O6 H13C 3.5908 no 1_654
O6 H13C 2.9331 no 4_654
N1 H10A 3.4608 no 3_655
N1 H10C 3.4143 no 3_655
N1 H12B 3.4284 no 1_554
N1 H13B 3.1723 no 1_554
N1 H19 2.6332 no 3_755
N2 H12B 2.9512 no 1_554
N2 H19 3.3251 no 3_755
N3 H19 3.1236 no 3_755
N4 H3A 3.3634 no 3_754
N4 H3B 2.1799 no 3_754
N4 H4 3.4441 no 1_554
N4 H15 3.3074 no 4_554
N4 H16 2.8514 no 4_554
N5 H9B 3.2714 no 4_654
N5 H13C 3.4695 no 4_654
N5 H18 3.5133 no 4_555
C1 H13B 3.5336 no 1_554
C1 H19 3.4880 no 3_755
C2 H3B 3.4914 no 1_556
C2 H12A 3.0730 no 4_554
C3 H12A 3.4916 no 4_554
C3 H12B 3.1991 no 1_554
C4 H12B 3.5850 no 1_554
C4 H15 3.2916 no 4_555
C6 H12B 3.5337 no 1_554
C7 H12B 3.1227 no 1_554
C7 H19 3.5515 no 3_755
C8 H10A 3.3027 no 3_655
C9 H9A 2.7834 no 3_656
C9 H10A 3.2855 no 3_655
C10 H9A 3.4438 no 3_656
C10 H10A 2.9550 no 3_655
C10 H18 2.9635 no 1_455
C11 H3B 3.5026 no 1_556
C11 H12A 2.9644 no 4_554
C11 H12B 3.2616 no 4_554
C12 H12A 3.5376 no 4_555
C12 H13A 3.2308 no 4_554
C13 H12A 3.4075 no 4_555
C13 H13A 3.5322 no 4_554
C14 H4 3.5498 no 4_554
C14 H15 3.3460 no 4_554
C15 H4 2.7752 no 4_554
C15 H15 3.3895 no 4_554
C16 H4 3.2900 no 4_554
C16 H18 3.4843 no 4_555
C18 H10B 2.9151 no 1_655
C18 H10C 3.4308 no 1_655
C18 H16 3.0840 no 4_554
C19 H3A 3.2032 no 3_755
C19 H10C 3.5945 no 1_655
C19 H16 3.1408 no 4_554
C20 H3B 3.2898 no 3_754
C20 H15 3.2746 no 4_554
C20 H16 3.3536 no 4_554
H3A O1 2.8716 no 1_554
H3A N4 3.3634 no 3_754
H3A C19 3.2032 no 3_755
H3A H10C 2.9848 no 3_655
H3A H19 2.5935 no 3_755
H3B O1 3.2286 no 1_554
H3B N4 2.1799 no 3_754
H3B C2 3.4914 no 1_554
H3B C11 3.5026 no 1_554
H3B C20 3.2898 no 3_754
H4 O3 3.1204 no 4_554
H4 N4 3.4441 no 1_556
H4 C14 3.5498 no 4_555
H4 C15 2.7752 no 4_555
H4 C16 3.2900 no 4_555
H4 H15 2.4103 no 4_555
H4 H16 3.3170 no 4_555
H9A O1 3.5118 no 3_656
H9A C9 2.7834 no 3_656
H9A C10 3.4438 no 3_656
H9A H9A 2.0919 no 3_656
H9A H9B 2.7250 no 3_656
H9A H10A 3.4781 no 3_655
H9A H10C 3.1481 no 3_656
H9B O5 2.6842 no 4_455
H9B O6 3.1571 no 4_455
H9B N5 3.2714 no 4_455
H9B H9A 2.7250 no 3_656
H10A O2 2.7694 no 3_655
H10A N1 3.4608 no 3_655
H10A C8 3.3027 no 3_655
H10A C9 3.2855 no 3_655
H10A C10 2.9550 no 3_655
H10A H9A 3.4781 no 3_655
H10A H10A 2.2558 no 3_655
H10A H10B 3.0847 no 3_655
H10A H13B 3.2699 no 3_656
H10A H18 3.3836 no 1_455
H10B O6 3.4215 no 1_455
H10B C18 2.9151 no 1_455
H10B H10A 3.0847 no 3_655
H10B H18 2.1765 no 1_455
H10B H19 3.5010 no 1_455
H10C O1 2.9027 no 3_656
H10C O5 2.9952 no 4_455
H10C N1 3.4143 no 3_655
H10C C18 3.4308 no 1_455
H10C C19 3.5945 no 1_455
H10C H3A 2.9848 no 3_655
H10C H9A 3.1481 no 3_656
H10C H13B 3.5798 no 3_656
H10C H18 3.0084 no 1_455
H10C H19 3.2809 no 1_455
H12A O3 3.3614 no 4_555
H12A O4 3.2383 no 4_555
H12A C2 3.0730 no 4_555
H12A C3 3.4916 no 4_555
H12A C11 2.9644 no 4_555
H12A C12 3.5376 no 4_554
H12A C13 3.4075 no 4_554
H12A H12A 3.5734 no 4_554
H12A H12A 3.5734 no 4_555
H12A H12B 3.0999 no 4_554
H12A H13A 2.6670 no 4_554
H12B O3 3.1204 no 4_555
H12B O4 3.5893 no 4_555
H12B N1 3.4284 no 1_556
H12B N2 2.9512 no 1_556
H12B C3 3.1991 no 1_556
H12B C4 3.5850 no 1_556
H12B C6 3.5337 no 1_556
H12B C7 3.1227 no 1_556
H12B C11 3.2616 no 4_555
H12B H12A 3.0999 no 4_555
H13A O4 3.2574 no 4_555
H13A O6 3.2166 no 1_456
H13A C12 3.2308 no 4_555
H13A C13 3.5322 no 4_555
H13A H12A 2.6670 no 4_555
H13A H13C 2.9771 no 4_555
H13B O2 3.3701 no 1_556
H13B N1 3.1723 no 1_556
H13B C1 3.5336 no 1_556
H13B H10A 3.2699 no 3_656
H13B H10C 3.5798 no 3_656
H13C O5 3.3953 no 4_455
H13C O6 3.5908 no 1_456
H13C O6 2.9331 no 4_455
H13C N5 3.4695 no 4_455
H13C H13A 2.9771 no 4_554
H15 O3 2.5691 no 4_554
H15 N4 3.3074 no 4_555
H15 C4 3.2916 no 4_554
H15 C14 3.3460 no 4_555
H15 C15 3.3895 no 4_555
H15 C20 3.2746 no 4_555
H15 H4 2.4103 no 4_554
H16 N4 2.8514 no 4_555
H16 C18 3.0840 no 4_555
H16 C19 3.1408 no 4_555
H16 C20 3.3536 no 4_555
H16 H4 3.3170 no 4_554
H16 H18 3.2010 no 4_555
H16 H19 3.3110 no 4_555
H18 O5 2.9938 no 4_554
H18 N5 3.5133 no 4_554
H18 C10 2.9635 no 1_655
H18 C16 3.4843 no 4_554
H18 H10A 3.3836 no 1_655
H18 H10B 2.1765 no 1_655
H18 H10C 3.0084 no 1_655
H18 H16 3.2010 no 4_554
H19 N1 2.6332 no 3_755
H19 N2 3.3251 no 3_755
H19 N3 3.1236 no 3_755
H19 C1 3.4880 no 3_755
H19 C7 3.5515 no 3_755
H19 H3A 2.5935 no 3_755
H19 H10B 3.5010 no 1_655
H19 H10C 3.2809 no 1_655
H19 H16 3.3110 no 4_554

loop_
_geom_hbond_atom_site_label_D
_geom_hbond_atom_site_label_H
_geom_hbond_atom_site_label_A
_geom_hbond_site_symmetry_A
_geom_hbond_distance_DA
_geom_hbond_distance_DH
_geom_hbond_distance_HA
_geom_hbond_angle_DHA
_geom_hbond_publ_flag
N3 H3A N1 . 2.706(7) 0.860 2.359 104.5 no
N3 H3B N4 3_754 3.005(8) 0.860 2.180 160.7 no

loop_
_geom_torsion_atom_site_label_1
_geom_torsion_atom_site_label_2
_geom_torsion_atom_site_label_3
_geom_torsion_atom_site_label_4
_geom_torsion
_geom_torsion_publ_flag
C8 O2 C9 C10 -145.6(8) no
C9 O2 C8 O1 0.3(13) no
C9 O2 C8 C1 -171.7(7) no
C11 O4 C12 C13 -176.9(4) no
C12 O4 C11 O3 0.0(8) no
C12 O4 C11 C2 -179.0(4) no
N2 N1 C1 C2 0.5(5) no
N2 N1 C1 C8 -175.9(4) no
C1 N1 N2 C3 -0.4(5) no
C1 N1 N2 C7 -179.0(4) no
N1 N2 C3 C2 0.2(5) no
N1 N2 C3 C4 -179.8(4) no
N1 N2 C7 N3 1.4(7) no
N1 N2 C7 C6 -178.0(4) no
C3 N2 C7 N3 -176.9(4) no
C3 N2 C7 C6 3.6(7) no
C7 N2 C3 C2 178.7(4) no
C7 N2 C3 C4 -1.3(7) no
O5 N5 C17 C16 11.7(8) no
O5 N5 C17 C18 -169.8(6) no
O6 N5 C17 C16 -169.0(6) no
O6 N5 C17 C18 9.5(8) no
N1 C1 C2 C3 -0.4(6) no
N1 C1 C2 C11 177.9(4) no
N1 C1 C8 O1 105.6(9) no
N1 C1 C8 O2 -82.5(8) no
C2 C1 C8 O1 -70.2(12) no
C2 C1 C8 O2 101.8(8) no
C8 C1 C2 C3 175.6(6) no
C8 C1 C2 C11 -6.2(9) no
C1 C2 C3 N2 0.1(5) no
C1 C2 C3 C4 -179.9(5) no
C1 C2 C11 O3 172.3(5) no
C1 C2 C11 O4 -8.8(8) no
C3 C2 C11 O3 -9.8(9) no
C3 C2 C11 O4 169.1(5) no
C11 C2 C3 N2 -178.2(5) no
C11 C2 C3 C4 1.8(9) no
N2 C3 C4 C5 -0.6(7) no
C2 C3 C4 C5 179.4(5) no
C3 C4 C5 C6 -0.0(7) no
C3 C4 C5 C14 -179.9(4) no
C4 C5 C6 C7 2.6(7) no
C4 C5 C6 C20 176.5(4) no
C4 C5 C14 C15 -45.6(7) no
C4 C5 C14 C19 132.6(5) no
C6 C5 C14 C15 134.5(5) no
C6 C5 C14 C19 -47.3(7) no
C14 C5 C6 C7 -177.6(4) no
C14 C5 C6 C20 -3.6(7) no
C5 C6 C7 N2 -4.2(7) no
C5 C6 C7 N3 176.4(4) no
C20 C6 C7 N2 -178.5(4) no
C20 C6 C7 N3 2.1(7) no
C5 C14 C15 C16 179.7(5) no
C5 C14 C19 C18 -179.7(5) no
C15 C14 C19 C18 -1.5(8) no
C19 C14 C15 C16 1.4(8) no
C14 C15 C16 C17 -1.6(8) no
C15 C16 C17 N5 -179.5(5) no
C15 C16 C17 C18 2.1(8) no
N5 C17 C18 C19 179.3(5) no
C16 C17 C18 C19 -2.2(9) no
C17 C18 C19 C14 1.9(9) no
